data_7006409
loop_
_publ_author_name
'Elha\"ik, J\'er\^ome'
'Kilner, Colin A.'
'Halcrow, Malcolm A.'

_publ_section_title
;
 Structural diversity in iron(II) complexes of
 2,6-di(pyrazol-1-yl)pyridine and 2,6-di(3-methylpyrazol-1-yl)pyridine.
;
_journal_issue 6
_journal_name_full 'Dalton transactions (Cambridge, England : 2003)'
_journal_page_first 823
_journal_page_last 830
_journal_paper_doi 10.1039/b510370c
_journal_year 2006
_chemical_formula_moiety 'C26 H26 Fe N10, 2[F6 Sb]'
_chemical_formula_sum 'C26 H26 F12 Fe N10 Sb2'
_chemical_formula_weight 1005.92
_chemical_name_systematic
;
Bis[2,6-bis(3-methylpyrazol-1-yl)pyridine]iron(II)
dihexafluoroantimonate
;
_space_group_IT_number 14
_symmetry_cell_setting monoclinic
_symmetry_space_group_name_Hall '-P 2ybc'
_symmetry_space_group_name_H-M 'P 1 21/c 1'
_atom_sites_solution_hydrogens geom
_atom_sites_solution_primary direct
_atom_sites_solution_secondary difmap
_audit_creation_method SHELXL-97
_cell_angle_alpha 90.00
_cell_angle_beta 110.9156(6)
_cell_angle_gamma 90.00
_cell_formula_units_Z 4
_cell_length_a 19.7007(4)
_cell_length_b 11.1095(2)
_cell_length_c 16.8557(2)
_cell_measurement_reflns_used 51570
_cell_measurement_temperature 150(2)
_cell_measurement_theta_max 27.49
_cell_measurement_theta_min 2.70
_cell_volume 3446.04(10)
_computing_cell_refinement 'DENZO-SMN (Otwinowski & Minor, 1997)'
_computing_data_collection 'COLLECT (Nonius, 1999)'
_computing_data_reduction 'DENZO-SMN (Otwinowski & Minor, 1997)'
_computing_molecular_graphics 'ORTEX (McArdle, 1995)'
_computing_publication_material 'local program'
_computing_structure_refinement 'SHELXL-97 (Sheldrick, 1997)'
_computing_structure_solution 'SHELXS-97 (Sheldrick, 1990)'
_diffrn_ambient_temperature 150(2)
_diffrn_detector_area_resol_mean 9.091
_diffrn_measured_fraction_theta_full 0.996
_diffrn_measured_fraction_theta_max 0.996
_diffrn_measurement_device_type 'Nonius KappaCCD area detector diffractometer'
_diffrn_measurement_method '\w and \f scans'
_diffrn_radiation_monochromator graphite
_diffrn_radiation_source 'fine-focus sealed tube'
_diffrn_radiation_type MoK\a
_diffrn_radiation_wavelength 0.71073
_diffrn_reflns_av_R_equivalents 0.1005
_diffrn_reflns_av_sigmaI/netI 0.0537
_diffrn_reflns_limit_h_max 25
_diffrn_reflns_limit_h_min -25
_diffrn_reflns_limit_k_max 13
_diffrn_reflns_limit_k_min -14
_diffrn_reflns_limit_l_max 21
_diffrn_reflns_limit_l_min -21
_diffrn_reflns_number 51570
_diffrn_reflns_theta_full 27.49
_diffrn_reflns_theta_max 27.49
_diffrn_reflns_theta_min 2.70
_exptl_absorpt_coefficient_mu 2.073
_exptl_absorpt_correction_T_max 0.860
_exptl_absorpt_correction_T_min 0.547
_exptl_absorpt_correction_type multi-scan
_exptl_absorpt_process_details
;
Using multiple and symmetry-related data measurements via the program SORTAV
See R.H. Blessing, Acta Cryst (1995), A51, 33-38
;
_exptl_crystal_colour Plate
_exptl_crystal_density_diffrn 1.939
_exptl_crystal_density_method 'not measured'
_exptl_crystal_description Yellow
_exptl_crystal_F_000 1952
_exptl_crystal_size_max 0.43
_exptl_crystal_size_mid 0.39
_exptl_crystal_size_min 0.10
_refine_diff_density_max 0.645
_refine_diff_density_min -1.416
_refine_diff_density_rms 0.194
_refine_ls_extinction_method none
_refine_ls_goodness_of_fit_ref 1.034
_refine_ls_hydrogen_treatment constr
_refine_ls_matrix_type full
_refine_ls_number_parameters 464
_refine_ls_number_reflns 7885
_refine_ls_number_restraints 0
_refine_ls_restrained_S_all 1.034
_refine_ls_R_factor_all 0.0637
_refine_ls_R_factor_gt 0.0402
_refine_ls_shift/su_max 0.001
_refine_ls_shift/su_mean 0.000
_refine_ls_structure_factor_coef Fsqd
_refine_ls_weighting_details 'calc w=1/[\s^2^(Fo^2^)+(0.0572P)^2^+0.0000P] where P=(Fo^2^+2Fc^2^)/3'
_refine_ls_weighting_scheme calc
_refine_ls_wR_factor_gt 0.0934
_refine_ls_wR_factor_ref 0.1038
_reflns_number_gt 5859
_reflns_number_total 7885
_reflns_threshold_expression >2sigma(I)
_cod_data_source_file b510370c.txt
_cod_data_source_block c:\datasets\leeds\mh132\mh132
_cod_depositor_comments
;
The following automatic conversions were performed:
'_symmetry_cell_setting' value 'Monoclinic' changed to 'monoclinic'
according to '/home/saulius/struct/CIF-dictionaries/cif_core.dic'
dictionary named 'cif_core.dic' version 2.4.1 from 2010-06-29.

Automatic conversion script
Id: cif_fix_enum 1527 2010-12-29 10:47:43Z saulius 
;
_cod_original_cell_volume 3446.02(10)
_cod_original_sg_symbol_H-M 'P 21/c'
_cod_database_code 7006409

loop_
_symmetry_equiv_pos_as_xyz
'x, y, z'
'-x, y+1/2, -z+1/2'
'-x, -y, -z'
'x, -y-1/2, z-1/2'

loop_
_atom_site_label
_atom_site_type_symbol
_atom_site_fract_x
_atom_site_fract_y
_atom_site_fract_z
_atom_site_U_iso_or_equiv
_atom_site_adp_type
_atom_site_occupancy
_atom_site_symmetry_multiplicity
_atom_site_calc_flag
_atom_site_refinement_flags
_atom_site_disorder_assembly
_atom_site_disorder_group
Fe1 Fe 0.26871(3) -0.27911(5) 0.12957(3) 0.02936(13) Uani 1 1 d . . .
N2 N 0.22597(15) -0.4383(3) 0.05971(18) 0.0302(6) Uani 1 1 d . . .
C3 C 0.23214(18) -0.5444(3) 0.0989(2) 0.0317(8) Uani 1 1 d . . .
C4 C 0.2003(2) -0.6489(3) 0.0577(2) 0.0362(8) Uani 1 1 d . . .
H4 H 0.2062 -0.7236 0.0868 0.043 Uiso 1 1 calc R . .
C5 C 0.1594(2) -0.6394(3) -0.0281(3) 0.0403(9) Uani 1 1 d . . .
H5 H 0.1364 -0.7091 -0.0585 0.048 Uiso 1 1 calc R . .
C6 C 0.1515(2) -0.5316(3) -0.0699(2) 0.0363(8) Uani 1 1 d . . .
H6 H 0.1234 -0.5252 -0.1287 0.044 Uiso 1 1 calc R . .
C7 C 0.18608(18) -0.4324(3) -0.0232(2) 0.0315(8) Uani 1 1 d . . .
N8 N 0.27372(15) -0.5373(2) 0.18592(18) 0.0307(6) Uani 1 1 d . . .
N9 N 0.29510(15) -0.4260(3) 0.22157(18) 0.0326(7) Uani 1 1 d . . .
C10 C 0.32948(19) -0.4465(4) 0.3042(2) 0.0364(8) Uani 1 1 d . . .
C11 C 0.3294(2) -0.5706(4) 0.3210(2) 0.0399(9) Uani 1 1 d . . .
H11 H 0.3501 -0.6089 0.3747 0.048 Uiso 1 1 calc R . .
C12 C 0.2941(2) -0.6244(4) 0.2460(2) 0.0381(9) Uani 1 1 d . . .
H12 H 0.2852 -0.7082 0.2368 0.046 Uiso 1 1 calc R . .
C13 C 0.3593(2) -0.3455(4) 0.3649(3) 0.0503(11) Uani 1 1 d . . .
H13A H 0.3895 -0.2938 0.3438 0.076 Uiso 1 1 calc R . .
H13B H 0.3889 -0.3781 0.4205 0.076 Uiso 1 1 calc R . .
H13C H 0.3192 -0.2982 0.3703 0.076 Uiso 1 1 calc R . .
N14 N 0.18328(17) -0.3156(2) -0.05668(18) 0.0328(7) Uani 1 1 d . . .
N15 N 0.21863(16) -0.2239(3) -0.0020(2) 0.0343(7) Uani 1 1 d . . .
C16 C 0.2059(2) -0.1256(3) -0.0508(2) 0.0399(9) Uani 1 1 d . . .
C17 C 0.1636(2) -0.1540(4) -0.1362(2) 0.0462(10) Uani 1 1 d . . .
H17 H 0.1481 -0.1002 -0.1831 0.055 Uiso 1 1 calc R . .
C18 C 0.1499(2) -0.2734(4) -0.1372(3) 0.0436(10) Uani 1 1 d . . .
H18 H 0.1220 -0.3194 -0.1853 0.052 Uiso 1 1 calc R . .
C19 C 0.2354(3) -0.0065(4) -0.0127(3) 0.0564(12) Uani 1 1 d . . .
H19A H 0.2056 0.0255 0.0181 0.085 Uiso 1 1 calc R . .
H19B H 0.2346 0.0497 -0.0579 0.085 Uiso 1 1 calc R . .
H19C H 0.2856 -0.0166 0.0267 0.085 Uiso 1 1 calc R . .
N20 N 0.30799(15) -0.1189(2) 0.20037(18) 0.0292(6) Uani 1 1 d . . .
C21 C 0.37837(18) -0.0895(3) 0.2232(2) 0.0288(7) Uani 1 1 d . . .
C22 C 0.4114(2) -0.0041(3) 0.2849(2) 0.0359(8) Uani 1 1 d . . .
H22 H 0.4616 0.0145 0.3012 0.043 Uiso 1 1 calc R . .
C23 C 0.3666(2) 0.0533(3) 0.3218(2) 0.0394(9) Uani 1 1 d . . .
H23 H 0.3872 0.1111 0.3653 0.047 Uiso 1 1 calc R . .
C24 C 0.2937(2) 0.0281(3) 0.2966(2) 0.0366(8) Uani 1 1 d . . .
H24 H 0.2632 0.0692 0.3204 0.044 Uiso 1 1 calc R . .
C25 C 0.26665(19) -0.0595(3) 0.2351(2) 0.0320(8) Uani 1 1 d . . .
N26 N 0.41359(15) -0.1533(3) 0.17738(17) 0.0292(6) Uani 1 1 d . . .
N27 N 0.37767(16) -0.2484(2) 0.12799(18) 0.0294(6) Uani 1 1 d . . .
C28 C 0.41962(19) -0.2838(3) 0.0855(2) 0.0318(8) Uani 1 1 d . . .
C29 C 0.4815(2) -0.2098(3) 0.1063(2) 0.0351(8) Uani 1 1 d . . .
H29 H 0.5195 -0.2152 0.0842 0.042 Uiso 1 1 calc R . .
C30 C 0.47614(19) -0.1290(3) 0.1645(2) 0.0334(8) Uani 1 1 d . . .
H30 H 0.5099 -0.0671 0.1910 0.040 Uiso 1 1 calc R . .
C31 C 0.3982(2) -0.3865(3) 0.0249(2) 0.0380(9) Uani 1 1 d . . .
H31A H 0.3574 -0.4296 0.0321 0.057 Uiso 1 1 calc R . .
H31B H 0.4395 -0.4415 0.0360 0.057 Uiso 1 1 calc R . .
H31C H 0.3836 -0.3561 -0.0334 0.057 Uiso 1 1 calc R . .
N32 N 0.19349(16) -0.0948(3) 0.20094(19) 0.0348(7) Uani 1 1 d . . .
N33 N 0.17589(17) -0.2022(3) 0.1573(2) 0.0363(7) Uani 1 1 d . . .
C34 C 0.1034(2) -0.2075(4) 0.1273(3) 0.0418(9) Uani 1 1 d . . .
C35 C 0.0746(2) -0.1023(4) 0.1510(3) 0.0463(10) Uani 1 1 d . . .
H35 H 0.0247 -0.0836 0.1377 0.056 Uiso 1 1 calc R . .
C36 C 0.1323(2) -0.0335(4) 0.1966(3) 0.0441(10) Uani 1 1 d . . .
H36 H 0.1304 0.0431 0.2208 0.053 Uiso 1 1 calc R . .
C37 C 0.0634(2) -0.3127(4) 0.0776(3) 0.0529(11) Uani 1 1 d . . .
H37A H 0.0403 -0.2899 0.0178 0.079 Uiso 1 1 calc R . .
H37B H 0.0261 -0.3386 0.0998 0.079 Uiso 1 1 calc R . .
H37C H 0.0975 -0.3790 0.0825 0.079 Uiso 1 1 calc R . .
Sb38 Sb 0.410802(13) -0.75830(2) 0.089448(15) 0.03311(9) Uani 1 1 d . . .
F39 F 0.48094(14) -0.6848(2) 0.05445(16) 0.0534(6) Uani 1 1 d . . .
F40 F 0.48433(12) -0.8211(2) 0.18500(13) 0.0441(5) Uani 1 1 d . . .
F41 F 0.33968(12) -0.8279(2) 0.12492(14) 0.0457(5) Uani 1 1 d . . .
F42 F 0.33837(14) -0.6968(2) -0.00768(14) 0.0544(6) Uani 1 1 d . . .
F43 F 0.40742(12) -0.61855(19) 0.14999(14) 0.0429(5) Uani 1 1 d . . .
F44 F 0.41497(14) -0.8973(2) 0.02868(15) 0.0546(6) Uani 1 1 d . . .
Sb45 Sb 0.079938(14) -0.68085(2) 0.228920(16) 0.03827(9) Uani 1 1 d . . .
F46 F 0.13226(12) -0.5510(2) 0.20827(15) 0.0496(6) Uani 1 1 d . . .
F47 F 0.16713(14) -0.7662(2) 0.27945(19) 0.0618(7) Uani 1 1 d . . .
F48 F 0.03060(15) -0.8110(2) 0.25175(19) 0.0668(8) Uani 1 1 d . . .
F49 F -0.00636(13) -0.5952(3) 0.1802(2) 0.0745(9) Uani 1 1 d . . .
F50 F 0.09134(14) -0.6173(2) 0.33580(16) 0.0590(7) Uani 1 1 d . . .
F51 F 0.07163(19) -0.7485(3) 0.12489(19) 0.0765(9) Uani 1 1 d . . .

loop_
_atom_site_aniso_label
_atom_site_aniso_U_11
_atom_site_aniso_U_22
_atom_site_aniso_U_33
_atom_site_aniso_U_23
_atom_site_aniso_U_13
_atom_site_aniso_U_12
Fe1 0.0274(3) 0.0302(3) 0.0289(3) -0.0028(2) 0.0081(2) -0.0017(2)
N2 0.0243(15) 0.0339(16) 0.0303(16) 0.0029(12) 0.0073(12) 0.0046(12)
C3 0.0261(18) 0.037(2) 0.033(2) 0.0000(15) 0.0117(15) 0.0034(14)
C4 0.039(2) 0.0290(19) 0.040(2) 0.0001(15) 0.0145(17) -0.0005(16)
C5 0.044(2) 0.0249(19) 0.048(2) -0.0053(16) 0.0111(19) -0.0003(16)
C6 0.036(2) 0.037(2) 0.031(2) -0.0032(15) 0.0051(16) -0.0012(16)
C7 0.0288(18) 0.0309(19) 0.0320(19) 0.0019(14) 0.0077(15) 0.0030(14)
N8 0.0296(15) 0.0309(16) 0.0297(16) 0.0016(12) 0.0083(13) 0.0004(12)
N9 0.0283(15) 0.0368(17) 0.0318(16) -0.0002(13) 0.0096(13) -0.0005(13)
C10 0.0290(19) 0.047(2) 0.033(2) -0.0010(16) 0.0118(16) -0.0014(16)
C11 0.037(2) 0.048(2) 0.033(2) 0.0085(17) 0.0104(17) 0.0055(17)
C12 0.040(2) 0.039(2) 0.036(2) 0.0080(16) 0.0150(18) 0.0070(17)
C13 0.049(3) 0.058(3) 0.038(2) -0.0025(19) 0.0074(19) -0.009(2)
N14 0.0344(16) 0.0283(16) 0.0295(16) -0.0019(12) 0.0036(13) -0.0032(12)
N15 0.0316(17) 0.0322(16) 0.0348(17) -0.0009(13) 0.0068(14) -0.0056(13)
C16 0.043(2) 0.035(2) 0.038(2) 0.0030(16) 0.0088(18) -0.0040(17)
C17 0.056(3) 0.037(2) 0.036(2) 0.0083(17) 0.0035(19) -0.0067(19)
C18 0.044(2) 0.041(2) 0.034(2) 0.0027(16) -0.0009(18) 0.0002(18)
C19 0.069(3) 0.038(2) 0.050(3) 0.0007(19) 0.007(2) -0.012(2)
N20 0.0289(15) 0.0292(15) 0.0288(15) 0.0000(12) 0.0096(12) -0.0001(12)
C21 0.0304(18) 0.0274(18) 0.0277(18) 0.0033(13) 0.0094(14) 0.0022(14)
C22 0.038(2) 0.037(2) 0.0286(19) -0.0025(15) 0.0059(16) -0.0058(16)
C23 0.052(2) 0.0289(19) 0.036(2) -0.0067(15) 0.0134(18) -0.0058(17)
C24 0.045(2) 0.0297(19) 0.039(2) -0.0031(15) 0.0186(18) 0.0045(16)
C25 0.0308(19) 0.0290(18) 0.036(2) 0.0036(15) 0.0122(16) 0.0038(15)
N26 0.0275(15) 0.0328(15) 0.0255(15) -0.0013(12) 0.0074(12) -0.0029(12)
N27 0.0305(16) 0.0296(15) 0.0272(15) -0.0013(11) 0.0090(13) 0.0000(12)
C28 0.033(2) 0.0323(19) 0.0293(19) 0.0043(14) 0.0102(16) 0.0052(15)
C29 0.0287(19) 0.042(2) 0.036(2) 0.0037(16) 0.0139(16) 0.0030(16)
C30 0.0271(18) 0.034(2) 0.036(2) 0.0000(15) 0.0082(15) -0.0048(15)
C31 0.042(2) 0.037(2) 0.039(2) -0.0021(16) 0.0191(17) -0.0017(16)
N32 0.0345(17) 0.0336(17) 0.0389(18) -0.0015(13) 0.0161(14) 0.0028(13)
N33 0.0308(17) 0.0388(17) 0.0387(18) -0.0033(14) 0.0116(14) 0.0019(13)
C34 0.032(2) 0.053(2) 0.042(2) 0.0047(19) 0.0146(18) 0.0034(18)
C35 0.033(2) 0.059(3) 0.049(2) 0.005(2) 0.0171(19) 0.0098(19)
C36 0.042(2) 0.042(2) 0.054(3) 0.0046(18) 0.025(2) 0.0130(18)
C37 0.032(2) 0.066(3) 0.058(3) -0.007(2) 0.012(2) -0.0063(19)
Sb38 0.03452(15) 0.03664(16) 0.02794(14) -0.00110(9) 0.01086(11) -0.00139(10)
F39 0.0532(15) 0.0592(16) 0.0605(16) 0.0029(12) 0.0356(13) -0.0013(12)
F40 0.0404(13) 0.0478(14) 0.0370(12) -0.0022(10) 0.0053(10) 0.0031(10)
F41 0.0408(13) 0.0491(14) 0.0469(13) 0.0039(10) 0.0153(10) -0.0082(10)
F42 0.0541(15) 0.0674(17) 0.0350(13) 0.0104(11) 0.0077(11) 0.0034(12)
F43 0.0487(14) 0.0388(12) 0.0447(13) -0.0024(9) 0.0208(11) 0.0021(10)
F44 0.0641(16) 0.0521(15) 0.0430(13) -0.0137(11) 0.0136(12) 0.0020(12)
Sb45 0.03414(15) 0.03410(16) 0.04298(17) 0.00172(10) 0.00937(12) 0.00368(10)
F46 0.0476(14) 0.0426(13) 0.0649(16) 0.0027(11) 0.0278(12) 0.0017(11)
F47 0.0432(15) 0.0470(15) 0.089(2) 0.0034(13) 0.0159(14) 0.0140(11)
F48 0.0573(17) 0.0498(16) 0.085(2) 0.0127(14) 0.0150(15) -0.0117(12)
F49 0.0376(14) 0.0705(19) 0.106(2) 0.0343(16) 0.0137(14) 0.0144(13)
F50 0.0732(18) 0.0571(16) 0.0524(15) -0.0060(12) 0.0295(14) 0.0010(13)
F51 0.103(3) 0.0694(19) 0.0544(18) -0.0191(14) 0.0252(18) -0.0122(16)

loop_
_atom_type_symbol
_atom_type_description
_atom_type_scat_dispersion_real
_atom_type_scat_dispersion_imag
_atom_type_scat_source
C C 0.0033 0.0016 'International Tables Vol C Tables 4.2.6.8 and 6.1.1.4'
H H 0.0000 0.0000 'International Tables Vol C Tables 4.2.6.8 and 6.1.1.4'
F F 0.0171 0.0103 'International Tables Vol C Tables 4.2.6.8 and 6.1.1.4'
Fe Fe 0.3463 0.8444 'International Tables Vol C Tables 4.2.6.8 and 6.1.1.4'
N N 0.0061 0.0033 'International Tables Vol C Tables 4.2.6.8 and 6.1.1.4'
Sb Sb -0.5866 1.5461 'International Tables Vol C Tables 4.2.6.8 and 6.1.1.4'

loop_
_geom_angle_atom_site_label_1
_geom_angle_atom_site_label_2
_geom_angle_atom_site_label_3
_geom_angle
_geom_angle_site_symmetry_1
_geom_angle_site_symmetry_3
_geom_angle_publ_flag
N2 Fe1 N20 177.95(11) . . ?
N2 Fe1 N15 73.94(11) . . ?
N20 Fe1 N15 106.15(11) . . ?
N2 Fe1 N9 73.63(11) . . ?
N20 Fe1 N9 106.28(11) . . ?
N15 Fe1 N9 147.56(11) . . ?
N2 Fe1 N27 108.67(11) . . ?
N20 Fe1 N27 73.38(11) . . ?
N15 Fe1 N27 91.94(11) . . ?
N9 Fe1 N27 98.03(11) . . ?
N2 Fe1 N33 104.14(11) . . ?
N20 Fe1 N33 73.83(11) . . ?
N15 Fe1 N33 89.87(12) . . ?
N9 Fe1 N33 98.28(11) . . ?
N27 Fe1 N33 146.32(11) . . ?
C3 N2 C7 118.4(3) . . ?
C3 N2 Fe1 120.8(2) . . ?
C7 N2 Fe1 120.4(2) . . ?
N2 C3 C4 123.2(3) . . ?
N2 C3 N8 112.6(3) . . ?
C4 C3 N8 124.2(3) . . ?
C3 C4 C5 116.7(3) . . ?
C6 C5 C4 121.4(3) . . ?
C5 C6 C7 117.4(3) . . ?
N2 C7 C6 122.8(3) . . ?
N2 C7 N14 112.8(3) . . ?
C6 C7 N14 124.4(3) . . ?
C12 N8 N9 110.7(3) . . ?
C12 N8 C3 130.4(3) . . ?
N9 N8 C3 118.7(3) . . ?
C10 N9 N8 105.4(3) . . ?
C10 N9 Fe1 140.6(3) . . ?
N8 N9 Fe1 113.8(2) . . ?
N9 C10 C11 109.9(3) . . ?
N9 C10 C13 121.2(4) . . ?
C11 C10 C13 128.8(4) . . ?
C12 C11 C10 106.4(3) . . ?
C11 C12 N8 107.6(3) . . ?
C18 N14 N15 111.1(3) . . ?
C18 N14 C7 130.7(3) . . ?
N15 N14 C7 118.2(3) . . ?
C16 N15 N14 104.6(3) . . ?
C16 N15 Fe1 141.1(3) . . ?
N14 N15 Fe1 114.2(2) . . ?
N15 C16 C17 110.9(3) . . ?
N15 C16 C19 119.9(3) . . ?
C17 C16 C19 129.1(4) . . ?
C18 C17 C16 105.9(3) . . ?
C17 C18 N14 107.6(3) . . ?
C25 N20 C21 118.9(3) . . ?
C25 N20 Fe1 120.2(2) . . ?
C21 N20 Fe1 119.8(2) . . ?
N20 C21 C22 122.9(3) . . ?
N20 C21 N26 112.5(3) . . ?
C22 C21 N26 124.6(3) . . ?
C21 C22 C23 116.3(3) . . ?
C24 C23 C22 121.6(3) . . ?
C23 C24 C25 117.1(3) . . ?
N20 C25 C24 123.0(3) . . ?
N20 C25 N32 112.3(3) . . ?
C24 C25 N32 124.7(3) . . ?
C30 N26 N27 111.0(3) . . ?
C30 N26 C21 130.3(3) . . ?
N27 N26 C21 118.3(3) . . ?
C28 N27 N26 105.6(3) . . ?
C28 N27 Fe1 139.7(2) . . ?
N26 N27 Fe1 114.1(2) . . ?
N27 C28 C29 110.1(3) . . ?
N27 C28 C31 121.1(3) . . ?
C29 C28 C31 128.8(3) . . ?
C30 C29 C28 106.3(3) . . ?
N26 C30 C29 107.1(3) . . ?
C36 N32 N33 110.8(3) . . ?
C36 N32 C25 129.8(3) . . ?
N33 N32 C25 119.1(3) . . ?
C34 N33 N32 105.7(3) . . ?
C34 N33 Fe1 139.1(3) . . ?
N32 N33 Fe1 112.1(2) . . ?
N33 C34 C35 109.8(4) . . ?
N33 C34 C37 121.8(4) . . ?
C35 C34 C37 128.4(4) . . ?
C36 C35 C34 106.6(4) . . ?
C35 C36 N32 107.1(4) . . ?
F44 Sb38 F43 179.41(11) . . ?
F44 Sb38 F39 90.33(11) . . ?
F43 Sb38 F39 89.09(10) . . ?
F44 Sb38 F40 89.53(10) . . ?
F43 Sb38 F40 90.42(9) . . ?
F39 Sb38 F40 90.12(11) . . ?
F44 Sb38 F42 89.49(11) . . ?
F43 Sb38 F42 90.56(10) . . ?
F39 Sb38 F42 89.04(11) . . ?
F40 Sb38 F42 178.70(11) . . ?
F44 Sb38 F41 91.05(11) . . ?
F43 Sb38 F41 89.54(10) . . ?
F39 Sb38 F41 178.49(10) . . ?
F40 Sb38 F41 90.51(10) . . ?
F42 Sb38 F41 90.35(11) . . ?
F48 Sb45 F51 90.24(14) . . ?
F48 Sb45 F49 91.50(12) . . ?
F51 Sb45 F49 91.82(15) . . ?
F48 Sb45 F50 89.22(13) . . ?
F51 Sb45 F50 177.65(13) . . ?
F49 Sb45 F50 90.48(13) . . ?
F48 Sb45 F46 178.34(12) . . ?
F51 Sb45 F46 90.30(12) . . ?
F49 Sb45 F46 90.05(11) . . ?
F50 Sb45 F46 90.19(11) . . ?
F48 Sb45 F47 88.54(12) . . ?
F51 Sb45 F47 88.97(14) . . ?
F49 Sb45 F47 179.21(14) . . ?
F50 Sb45 F47 88.73(12) . . ?
F46 Sb45 F47 89.90(11) . . ?

loop_
_geom_bond_atom_site_label_1
_geom_bond_atom_site_label_2
_geom_bond_distance
_geom_bond_site_symmetry_2
_geom_bond_publ_flag
Fe1 N2 2.125(3) . ?
Fe1 N20 2.129(3) . ?
Fe1 N15 2.169(3) . ?
Fe1 N9 2.182(3) . ?
Fe1 N27 2.183(3) . ?
Fe1 N33 2.214(3) . ?
N2 C3 1.335(5) . ?
N2 C7 1.338(4) . ?
C3 C4 1.383(5) . ?
C3 N8 1.404(4) . ?
C4 C5 1.385(5) . ?
C5 C6 1.371(5) . ?
C6 C7 1.384(5) . ?
C7 N14 1.408(4) . ?
N8 C12 1.353(4) . ?
N8 N9 1.374(4) . ?
N9 C10 1.333(5) . ?
C10 C11 1.408(6) . ?
C10 C13 1.490(5) . ?
C11 C12 1.346(5) . ?
N14 C18 1.362(5) . ?
N14 N15 1.384(4) . ?
N15 C16 1.337(5) . ?
C16 C17 1.417(5) . ?
C16 C19 1.495(5) . ?
C17 C18 1.353(5) . ?
N20 C25 1.335(4) . ?
N20 C21 1.340(4) . ?
C21 C22 1.385(5) . ?
C21 N26 1.402(4) . ?
C22 C23 1.401(5) . ?
C23 C24 1.374(5) . ?
C24 C25 1.382(5) . ?
C25 N32 1.404(4) . ?
N26 C30 1.353(4) . ?
N26 N27 1.375(4) . ?
N27 C28 1.331(5) . ?
C28 C29 1.407(5) . ?
C28 C31 1.489(5) . ?
C29 C30 1.361(5) . ?
N32 C36 1.364(5) . ?
N32 N33 1.380(4) . ?
N33 C34 1.336(5) . ?
C34 C35 1.418(6) . ?
C34 C37 1.489(6) . ?
C35 C36 1.358(6) . ?
Sb38 F44 1.871(2) . ?
Sb38 F43 1.872(2) . ?
Sb38 F39 1.872(2) . ?
Sb38 F40 1.874(2) . ?
Sb38 F42 1.875(2) . ?
Sb38 F41 1.875(2) . ?
Sb45 F48 1.858(2) . ?
Sb45 F51 1.861(3) . ?
Sb45 F49 1.863(2) . ?
Sb45 F50 1.872(2) . ?
Sb45 F46 1.877(2) . ?
Sb45 F47 1.879(2) . ?
